data_4078131
loop_
_publ_author_name
'Yuki, Masahiro'
'Miyake, Yoshihiro'
'Nishibayashi, Yoshiaki'

_publ_section_title
;
 Synthesis of Sulfur- and Nitrogen-Bridged Diiron Complexes and Catalytic
 Behavior toward Hydrazines
;
_journal_issue 8
_journal_name_full Organometallics
_journal_page_first 2953
_journal_paper_doi 10.1021/om300134t
_journal_volume 31
_journal_year 2012
_chemical_formula_sum 'C30 H46 Fe2 N2 S Si'
_chemical_formula_weight 606.54
_chemical_name_systematic
;
 ?
;
_space_group_IT_number 14
_symmetry_cell_setting monoclinic
_symmetry_space_group_name_Hall '-P 2yn'
_symmetry_space_group_name_H-M 'P 1 21/n 1'
_atom_sites_solution_hydrogens geom
_atom_sites_solution_primary direct
_atom_sites_solution_secondary difmap
_audit_creation_method SHELXL-97
_cell_angle_alpha 90.00
_cell_angle_beta 103.2570(10)
_cell_angle_gamma 90.00
_cell_formula_units_Z 4
_cell_length_a 11.1305(4)
_cell_length_b 18.4097(6)
_cell_length_c 15.4573(5)
_cell_measurement_temperature 173(1)
_cell_volume 3082.94(18)
_computing_structure_refinement 'SHELXL-97 (Sheldrick, 2008)'
_diffrn_ambient_temperature 173(1)
_diffrn_measured_fraction_theta_full 0.996
_diffrn_measured_fraction_theta_max 0.996
_diffrn_radiation_monochromator graphite
_diffrn_radiation_source 'fine-focus sealed tube'
_diffrn_radiation_type MoK\a
_diffrn_radiation_wavelength 0.71069
_diffrn_reflns_av_R_equivalents 0.0470
_diffrn_reflns_av_sigmaI/netI 0.0411
_diffrn_reflns_limit_h_max 14
_diffrn_reflns_limit_h_min -14
_diffrn_reflns_limit_k_max 23
_diffrn_reflns_limit_k_min -23
_diffrn_reflns_limit_l_max 20
_diffrn_reflns_limit_l_min -20
_diffrn_reflns_number 28946
_diffrn_reflns_theta_full 27.44
_diffrn_reflns_theta_max 27.44
_diffrn_reflns_theta_min 3.02
_exptl_absorpt_coefficient_mu 1.068
_exptl_absorpt_correction_T_max 0.8841
_exptl_absorpt_correction_T_min 0.8047
_exptl_absorpt_correction_type numerical
_exptl_absorpt_process_details
;
    Higashi, T. (1999). Program for Absorption Correction.
    Rigaku Corporation, Tokyo, Japan.
;
_exptl_crystal_colour brown
_exptl_crystal_density_diffrn 1.307
_exptl_crystal_density_method 'not measured'
_exptl_crystal_description plate
_exptl_crystal_F_000 1288
_exptl_crystal_size_max 0.50
_exptl_crystal_size_mid 0.25
_exptl_crystal_size_min 0.10
_refine_diff_density_max 0.426
_refine_diff_density_min -0.404
_refine_diff_density_rms 0.079
_refine_ls_extinction_method none
_refine_ls_goodness_of_fit_ref 1.090
_refine_ls_hydrogen_treatment riding
_refine_ls_matrix_type full
_refine_ls_number_parameters 339
_refine_ls_number_reflns 7015
_refine_ls_number_restraints 0
_refine_ls_restrained_S_all 1.090
_refine_ls_R_factor_all 0.0506
_refine_ls_R_factor_gt 0.0344
_refine_ls_shift/su_max 0.001
_refine_ls_shift/su_mean 0.000
_refine_ls_structure_factor_coef Fsqd
_refine_ls_weighting_details 'calc w=1/[\s^2^(Fo^2^)+(0.0347P)^2^+1.4941P] where P=(Fo^2^+2Fc^2^)/3'
_refine_ls_weighting_scheme calc
_refine_ls_wR_factor_gt 0.0747
_refine_ls_wR_factor_ref 0.0879
_reflns_number_gt 5604
_reflns_number_total 7015
_reflns_threshold_expression >2\s(I)
_cod_data_source_file om300134t_si_002.cif
_cod_data_source_block complex2
_cod_original_sg_symbol_H-M 'P 21/n'
_cod_database_code 4078131

loop_
_symmetry_equiv_pos_as_xyz
'x, y, z'
'-x+1/2, y+1/2, -z+1/2'
'-x, -y, -z'
'x-1/2, -y-1/2, z-1/2'

loop_
_atom_site_label
_atom_site_type_symbol
_atom_site_fract_x
_atom_site_fract_y
_atom_site_fract_z
_atom_site_U_iso_or_equiv
_atom_site_adp_type
_atom_site_occupancy
_atom_site_symmetry_multiplicity
_atom_site_calc_flag
_atom_site_refinement_flags
Fe1 Fe 0.50243(3) 0.182863(16) 0.375470(18) 0.01998(8) Uani 1 1 d .
Fe2 Fe 0.67501(3) 0.090585(16) 0.380022(18) 0.02142(8) Uani 1 1 d .
S1 S 0.48242(5) 0.08002(3) 0.29529(3) 0.02276(12) Uani 1 1 d .
Si1 Si 0.28092(7) -0.01604(4) 0.14029(4) 0.03084(15) Uani 1 1 d .
C26 C 0.5503(2) 0.14761(12) 0.15508(15) 0.0277(5) Uani 1 1 d .
H26 H 0.6029 0.1747 0.1987 0.033 Uiso 1 1 calc R
C1 C 0.3685(2) 0.24819(11) 0.29001(14) 0.0256(5) Uani 1 1 d .
C21 C 0.4740(2) 0.09530(11) 0.17946(13) 0.0233(4) Uani 1 1 d .
C5 C 0.3327(2) 0.23234(12) 0.37154(15) 0.0262(5) Uani 1 1 d .
C23 C 0.3945(2) 0.06756(13) 0.02607(14) 0.0306(5) Uani 1 1 d .
H23 H 0.3428 0.0407 -0.0182 0.037 Uiso 1 1 calc R
C4 C 0.4265(2) 0.26097(12) 0.44213(14) 0.0268(5) Uani 1 1 d .
C2 C 0.4824(2) 0.28653(11) 0.31064(14) 0.0255(5) Uani 1 1 d .
C22 C 0.3918(2) 0.05398(12) 0.11532(14) 0.0252(5) Uani 1 1 d .
C11 C 0.7761(2) 0.03303(13) 0.30147(14) 0.0298(5) Uani 1 1 d .
N2 N 0.65328(17) 0.16550(10) 0.45875(11) 0.0246(4) Uani 1 1 d .
C24 C 0.4706(2) 0.11907(13) 0.00154(15) 0.0346(6) Uani 1 1 d .
H24 H 0.4694 0.1264 -0.0582 0.041 Uiso 1 1 calc R
C15 C 0.8317(2) 0.10182(14) 0.32270(15) 0.0303(5) Uani 1 1 d .
C12 C 0.7764(2) -0.00529(13) 0.38216(15) 0.0297(5) Uani 1 1 d .
C7 C 0.5481(3) 0.31978(13) 0.24529(17) 0.0391(6) Uani 1 1 d .
H7A H 0.5294 0.3707 0.2393 0.059 Uiso 1 1 calc R
H7B H 0.5212 0.2965 0.1886 0.059 Uiso 1 1 calc R
H7C H 0.6355 0.3134 0.2663 0.059 Uiso 1 1 calc R
C6 C 0.2910(2) 0.23313(14) 0.19871(15) 0.0380(6) Uani 1 1 d .
H6A H 0.2335 0.2722 0.1809 0.057 Uiso 1 1 calc R
H6B H 0.2467 0.1885 0.1994 0.057 Uiso 1 1 calc R
H6C H 0.3434 0.2291 0.1575 0.057 Uiso 1 1 calc R
C3 C 0.5178(2) 0.29427(12) 0.40436(15) 0.0274(5) Uani 1 1 d .
N1 N 0.57598(17) 0.11178(10) 0.46570(11) 0.0238(4) Uani 1 1 d .
C17 C 0.7363(3) -0.08208(14) 0.3890(2) 0.0447(7) Uani 1 1 d .
H17A H 0.6666 -0.0923 0.3411 0.067 Uiso 1 1 calc R
H17B H 0.7135 -0.0890 0.4447 0.067 Uiso 1 1 calc R
H17C H 0.8029 -0.1143 0.3855 0.067 Uiso 1 1 calc R
C30 C 0.5629(3) 0.08676(15) 0.55301(15) 0.0379(6) Uani 1 1 d .
H30A H 0.6393 0.0657 0.5846 0.057 Uiso 1 1 calc R
H30B H 0.4985 0.0510 0.5455 0.057 Uiso 1 1 calc R
H30C H 0.5424 0.1272 0.5861 0.057 Uiso 1 1 calc R
C14 C 0.8665(2) 0.10724(14) 0.41722(15) 0.0311(5) Uani 1 1 d .
C28 C 0.1702(3) 0.02386(16) 0.2016(2) 0.0486(7) Uani 1 1 d .
H28A H 0.1139 -0.0130 0.2116 0.073 Uiso 1 1 calc R
H28B H 0.1248 0.0625 0.1671 0.073 Uiso 1 1 calc R
H28C H 0.2150 0.0427 0.2577 0.073 Uiso 1 1 calc R
C8 C 0.6318(3) 0.33226(14) 0.45445(18) 0.0411(6) Uani 1 1 d .
H8A H 0.6957 0.3280 0.4223 0.062 Uiso 1 1 calc R
H8B H 0.6590 0.3105 0.5121 0.062 Uiso 1 1 calc R
H8C H 0.6138 0.3827 0.4611 0.062 Uiso 1 1 calc R
C25 C 0.5484(2) 0.15967(13) 0.06594(16) 0.0324(5) Uani 1 1 d .
H25 H 0.5992 0.1948 0.0499 0.039 Uiso 1 1 calc R
C9 C 0.4251(3) 0.26121(14) 0.53970(16) 0.0409(6) Uani 1 1 d .
H9A H 0.5078 0.2561 0.5747 0.061 Uiso 1 1 calc R
H9B H 0.3756 0.2215 0.5520 0.061 Uiso 1 1 calc R
H9C H 0.3908 0.3062 0.5543 0.061 Uiso 1 1 calc R
C16 C 0.7354(3) 0.00065(15) 0.20992(16) 0.0420(6) Uani 1 1 d .
H16A H 0.7175 0.0389 0.1667 0.063 Uiso 1 1 calc R
H16B H 0.6627 -0.0282 0.2069 0.063 Uiso 1 1 calc R
H16C H 0.8002 -0.0294 0.1979 0.063 Uiso 1 1 calc R
C29 C 0.3649(3) -0.09403(13) 0.20327(17) 0.0426(7) Uani 1 1 d .
H29A H 0.4208 -0.0765 0.2559 0.064 Uiso 1 1 calc R
H29B H 0.4104 -0.1192 0.1667 0.064 Uiso 1 1 calc R
H29C H 0.3067 -0.1267 0.2197 0.064 Uiso 1 1 calc R
C13 C 0.8325(2) 0.04157(14) 0.45375(14) 0.0301(5) Uani 1 1 d .
C18 C 0.8591(3) 0.02291(18) 0.55139(16) 0.0474(7) Uani 1 1 d .
H18A H 0.9404 0.0024 0.5693 0.071 Uiso 1 1 calc R
H18B H 0.7994 -0.0117 0.5618 0.071 Uiso 1 1 calc R
H18C H 0.8545 0.0661 0.5852 0.071 Uiso 1 1 calc R
C19 C 0.9281(2) 0.17124(16) 0.46904(19) 0.0469(7) Uani 1 1 d .
H19A H 0.8934 0.1791 0.5197 0.070 Uiso 1 1 calc R
H19B H 0.9153 0.2137 0.4319 0.070 Uiso 1 1 calc R
H19C H 1.0150 0.1620 0.4887 0.070 Uiso 1 1 calc R
C10 C 0.2130(2) 0.19886(14) 0.37963(19) 0.0407(6) Uani 1 1 d .
H10A H 0.2221 0.1788 0.4381 0.061 Uiso 1 1 calc R
H10B H 0.1906 0.1610 0.3362 0.061 Uiso 1 1 calc R
H10C H 0.1497 0.2353 0.3698 0.061 Uiso 1 1 calc R
C20 C 0.8623(3) 0.15615(17) 0.25821(19) 0.0471(7) Uani 1 1 d .
H20A H 0.9480 0.1521 0.2573 0.071 Uiso 1 1 calc R
H20B H 0.8458 0.2043 0.2763 0.071 Uiso 1 1 calc R
H20C H 0.8126 0.1467 0.1998 0.071 Uiso 1 1 calc R
C27 C 0.1871(3) -0.05209(15) 0.03252(17) 0.0443(7) Uani 1 1 d .
H27A H 0.2409 -0.0743 -0.0003 0.066 Uiso 1 1 calc R
H27B H 0.1428 -0.0129 -0.0016 0.066 Uiso 1 1 calc R
H27C H 0.1296 -0.0876 0.0442 0.066 Uiso 1 1 calc R

loop_
_atom_site_aniso_label
_atom_site_aniso_U_11
_atom_site_aniso_U_22
_atom_site_aniso_U_33
_atom_site_aniso_U_23
_atom_site_aniso_U_13
_atom_site_aniso_U_12
Fe1 0.01790(16) 0.02167(15) 0.01901(14) 0.00015(12) 0.00146(11) 0.00112(12)
Fe2 0.01914(17) 0.02627(16) 0.01819(14) 0.00034(12) 0.00291(12) 0.00292(12)
S1 0.0228(3) 0.0243(3) 0.0197(2) -0.0010(2) 0.0018(2) -0.0009(2)
Si1 0.0338(4) 0.0299(3) 0.0278(3) -0.0046(3) 0.0050(3) -0.0067(3)
C26 0.0232(12) 0.0280(11) 0.0298(11) -0.0007(10) 0.0017(9) 0.0006(9)
C1 0.0237(12) 0.0226(10) 0.0277(10) 0.0023(9) -0.0003(9) 0.0049(9)
C21 0.0221(11) 0.0260(11) 0.0207(9) 0.0007(9) 0.0027(8) 0.0033(9)
C5 0.0178(11) 0.0243(10) 0.0359(12) 0.0028(10) 0.0049(9) 0.0057(9)
C23 0.0331(14) 0.0344(12) 0.0214(10) -0.0025(10) 0.0005(9) 0.0046(10)
C4 0.0293(13) 0.0233(11) 0.0268(10) -0.0009(9) 0.0044(9) 0.0056(9)
C2 0.0265(12) 0.0215(10) 0.0274(10) 0.0033(9) 0.0036(9) 0.0002(9)
C22 0.0251(12) 0.0267(11) 0.0221(10) -0.0013(9) 0.0021(9) 0.0038(9)
C11 0.0273(13) 0.0375(13) 0.0241(10) -0.0017(10) 0.0050(9) 0.0088(10)
N2 0.0205(10) 0.0313(10) 0.0211(8) -0.0020(8) 0.0025(7) 0.0048(8)
C24 0.0408(15) 0.0397(13) 0.0237(11) 0.0057(10) 0.0085(10) 0.0047(11)
C15 0.0208(12) 0.0417(13) 0.0302(11) 0.0027(10) 0.0096(9) 0.0036(10)
C12 0.0271(13) 0.0323(12) 0.0307(11) 0.0029(10) 0.0086(10) 0.0099(10)
C7 0.0452(16) 0.0310(13) 0.0431(14) 0.0072(11) 0.0141(12) -0.0034(11)
C6 0.0368(15) 0.0370(13) 0.0322(12) -0.0005(11) -0.0086(11) 0.0078(11)
C3 0.0267(13) 0.0213(10) 0.0306(11) -0.0015(9) -0.0005(9) 0.0010(9)
N1 0.0214(10) 0.0299(9) 0.0202(8) 0.0027(7) 0.0048(7) 0.0053(8)
C17 0.0429(17) 0.0358(14) 0.0570(17) 0.0042(13) 0.0151(14) 0.0116(12)
C30 0.0402(16) 0.0494(15) 0.0274(11) 0.0100(11) 0.0150(11) 0.0164(12)
C14 0.0167(12) 0.0428(13) 0.0333(12) -0.0052(11) 0.0045(9) 0.0040(10)
C28 0.0394(17) 0.0528(17) 0.0573(17) -0.0138(15) 0.0191(14) -0.0134(13)
C8 0.0360(15) 0.0346(13) 0.0463(14) -0.0051(12) -0.0040(12) -0.0077(11)
C25 0.0288(13) 0.0343(12) 0.0359(12) 0.0082(11) 0.0115(10) 0.0021(10)
C9 0.0614(19) 0.0342(13) 0.0302(12) 0.0010(11) 0.0165(12) 0.0150(13)
C16 0.0458(17) 0.0507(16) 0.0294(12) -0.0092(12) 0.0083(11) 0.0148(13)
C29 0.063(2) 0.0303(13) 0.0354(13) 0.0046(11) 0.0128(13) -0.0075(12)
C13 0.0207(12) 0.0448(14) 0.0243(10) 0.0031(10) 0.0041(9) 0.0125(10)
C18 0.0337(15) 0.081(2) 0.0262(12) 0.0087(13) 0.0031(11) 0.0254(15)
C19 0.0237(14) 0.0617(18) 0.0533(16) -0.0154(14) 0.0049(12) -0.0083(13)
C10 0.0278(14) 0.0384(14) 0.0569(16) 0.0047(12) 0.0118(12) 0.0034(11)
C20 0.0322(15) 0.0628(18) 0.0498(15) 0.0158(14) 0.0167(13) -0.0038(13)
C27 0.0493(18) 0.0403(14) 0.0388(14) -0.0066(12) 0.0011(12) -0.0170(13)

loop_
_atom_type_symbol
_atom_type_description
_atom_type_scat_dispersion_real
_atom_type_scat_dispersion_imag
_atom_type_scat_source
C C 0.0033 0.0016 'International Tables Vol C Tables 4.2.6.8 and 6.1.1.4'
H H 0.0000 0.0000 'International Tables Vol C Tables 4.2.6.8 and 6.1.1.4'
N N 0.0061 0.0033 'International Tables Vol C Tables 4.2.6.8 and 6.1.1.4'
Si Si 0.0817 0.0704 'International Tables Vol C Tables 4.2.6.8 and 6.1.1.4'
S S 0.1246 0.1234 'International Tables Vol C Tables 4.2.6.8 and 6.1.1.4'
Fe Fe 0.3463 0.8444 'International Tables Vol C Tables 4.2.6.8 and 6.1.1.4'

loop_
_geom_angle_atom_site_label_1
_geom_angle_atom_site_label_2
_geom_angle_atom_site_label_3
_geom_angle
N2 Fe1 N1 40.49(8)
N2 Fe1 C4 100.32(8)
N1 Fe1 C4 105.29(8)
N2 Fe1 C5 138.54(8)
N1 Fe1 C5 122.87(8)
C4 Fe1 C5 40.27(9)
N2 Fe1 C3 90.23(8)
N1 Fe1 C3 120.22(8)
C4 Fe1 C3 39.98(9)
C5 Fe1 C3 66.95(9)
N2 Fe1 C1 154.79(8)
N1 Fe1 C1 160.80(8)
C4 Fe1 C1 66.79(8)
C5 Fe1 C1 39.89(9)
C3 Fe1 C1 65.81(8)
N2 Fe1 C2 116.69(9)
N1 Fe1 C2 155.98(8)
C4 Fe1 C2 66.51(9)
C5 Fe1 C2 66.48(9)
C3 Fe1 C2 39.06(8)
C1 Fe1 C2 38.91(8)
N2 Fe1 S1 101.13(6)
N1 Fe1 S1 78.54(5)
C4 Fe1 S1 149.83(7)
C5 Fe1 S1 112.18(6)
C3 Fe1 S1 159.18(6)
C1 Fe1 S1 99.64(6)
C2 Fe1 S1 120.41(6)
N2 Fe1 Fe2 47.53(5)
N1 Fe1 Fe2 49.01(5)
C4 Fe1 Fe2 147.46(6)
C5 Fe1 Fe2 164.18(6)
C3 Fe1 Fe2 128.35(7)
C1 Fe1 Fe2 144.12(6)
C2 Fe1 Fe2 127.05(6)
S1 Fe1 Fe2 55.462(17)
N2 Fe2 N1 40.56(8)
N2 Fe2 C13 100.43(8)
N1 Fe2 C13 104.68(8)
N2 Fe2 C12 138.90(8)
N1 Fe2 C12 123.09(8)
C13 Fe2 C12 40.20(9)
N2 Fe2 C14 89.36(9)
N1 Fe2 C14 118.83(8)
C13 Fe2 C14 39.90(10)
C12 Fe2 C14 66.96(10)
N2 Fe2 C11 153.71(9)
N1 Fe2 C11 161.42(9)
C13 Fe2 C11 66.60(9)
C12 Fe2 C11 39.77(9)
C14 Fe2 C11 65.84(9)
N2 Fe2 C15 115.63(9)
N1 Fe2 C15 154.78(9)
C13 Fe2 C15 66.51(9)
C12 Fe2 C15 66.42(9)
C14 Fe2 C15 39.31(9)
C11 Fe2 C15 38.80(9)
N2 Fe2 S1 101.09(6)
N1 Fe2 S1 78.51(6)
C13 Fe2 S1 149.09(8)
C12 Fe2 S1 112.02(7)
C14 Fe2 S1 160.79(7)
C11 Fe2 S1 100.57(7)
C15 Fe2 S1 121.71(7)
N2 Fe2 Fe1 47.63(5)
N1 Fe2 Fe1 49.13(5)
C13 Fe2 Fe1 147.51(6)
C12 Fe2 Fe1 164.13(7)
C14 Fe2 Fe1 128.37(7)
C11 Fe2 Fe1 144.29(6)
C15 Fe2 Fe1 127.15(7)
S1 Fe2 Fe1 55.321(16)
C21 S1 Fe1 113.24(7)
C21 S1 Fe2 113.09(8)
Fe1 S1 Fe2 69.217(18)
C29 Si1 C28 110.38(14)
C29 Si1 C27 107.60(13)
C28 Si1 C27 107.01(14)
C29 Si1 C22 111.15(12)
C28 Si1 C22 111.97(11)
C27 Si1 C22 108.52(11)
C25 C26 C21 120.5(2)
C25 C26 H26 119.8
C21 C26 H26 119.8
C2 C1 C5 108.46(19)
C2 C1 C6 126.4(2)
C5 C1 C6 124.9(2)
C2 C1 Fe1 71.29(12)
C5 C1 Fe1 68.64(12)
C6 C1 Fe1 130.55(16)
C26 C21 C22 121.42(19)
C26 C21 S1 118.91(17)
C22 C21 S1 119.66(16)
C4 C5 C1 107.09(19)
C4 C5 C10 126.6(2)
C1 C5 C10 126.0(2)
C4 C5 Fe1 68.87(13)
C1 C5 Fe1 71.47(12)
C10 C5 Fe1 129.37(16)
C24 C23 C22 122.8(2)
C24 C23 H23 118.6
C22 C23 H23 118.6
C3 C4 C5 108.19(19)
C3 C4 C9 125.5(2)
C5 C4 C9 126.2(2)
C3 C4 Fe1 71.45(13)
C5 C4 Fe1 70.86(12)
C9 C4 Fe1 126.91(16)
C3 C2 C1 107.7(2)
C3 C2 C7 125.4(2)
C1 C2 C7 126.6(2)
C3 C2 Fe1 68.73(12)
C1 C2 Fe1 69.80(12)
C7 C2 Fe1 131.36(17)
C21 C22 C23 115.9(2)
C21 C22 Si1 125.14(16)
C23 C22 Si1 118.92(17)
C15 C11 C12 109.0(2)
C15 C11 C16 126.4(2)
C12 C11 C16 124.3(2)
C15 C11 Fe2 71.42(13)
C12 C11 Fe2 69.07(12)
C16 C11 Fe2 130.67(17)
N1 N2 Fe2 71.98(11)
N1 N2 Fe1 72.04(11)
Fe2 N2 Fe1 84.84(7)
C25 C24 C23 119.8(2)
C25 C24 H24 120.1
C23 C24 H24 120.1
C11 C15 C14 107.6(2)
C11 C15 C20 126.5(2)
C14 C15 C20 125.6(2)
C11 C15 Fe2 69.78(13)
C14 C15 Fe2 68.79(13)
C20 C15 Fe2 131.90(18)
C13 C12 C11 106.9(2)
C13 C12 C17 127.0(2)
C11 C12 C17 125.9(2)
C13 C12 Fe2 68.98(13)
C11 C12 Fe2 71.15(13)
C17 C12 Fe2 129.14(18)
C2 C7 H7A 109.5
C2 C7 H7B 109.5
H7A C7 H7B 109.5
C2 C7 H7C 109.5
H7A C7 H7C 109.5
H7B C7 H7C 109.5
C1 C6 H6A 109.5
C1 C6 H6B 109.5
H6A C6 H6B 109.5
C1 C6 H6C 109.5
H6A C6 H6C 109.5
H6B C6 H6C 109.5
C2 C3 C4 108.6(2)
C2 C3 C8 125.3(2)
C4 C3 C8 126.1(2)
C2 C3 Fe1 72.21(12)
C4 C3 Fe1 68.57(12)
C8 C3 Fe1 125.74(17)
N2 N1 C30 120.71(19)
N2 N1 Fe2 67.47(10)
C30 N1 Fe2 139.04(15)
N2 N1 Fe1 67.48(11)
C30 N1 Fe1 139.11(15)
Fe2 N1 Fe1 81.85(7)
C12 C17 H17A 109.5
C12 C17 H17B 109.5
H17A C17 H17B 109.5
C12 C17 H17C 109.5
H17A C17 H17C 109.5
H17B C17 H17C 109.5
N1 C30 H30A 109.5
N1 C30 H30B 109.5
H30A C30 H30B 109.5
N1 C30 H30C 109.5
H30A C30 H30C 109.5
H30B C30 H30C 109.5
C13 C14 C15 108.2(2)
C13 C14 C19 125.9(2)
C15 C14 C19 125.8(2)
C13 C14 Fe2 68.81(13)
C15 C14 Fe2 71.89(13)
C19 C14 Fe2 124.90(17)
Si1 C28 H28A 109.5
Si1 C28 H28B 109.5
H28A C28 H28B 109.5
Si1 C28 H28C 109.5
H28A C28 H28C 109.5
H28B C28 H28C 109.5
C3 C8 H8A 109.5
C3 C8 H8B 109.5
H8A C8 H8B 109.5
C3 C8 H8C 109.5
H8A C8 H8C 109.5
H8B C8 H8C 109.5
C24 C25 C26 119.5(2)
C24 C25 H25 120.3
C26 C25 H25 120.3
C4 C9 H9A 109.5
C4 C9 H9B 109.5
H9A C9 H9B 109.5
C4 C9 H9C 109.5
H9A C9 H9C 109.5
H9B C9 H9C 109.5
C11 C16 H16A 109.5
C11 C16 H16B 109.5
H16A C16 H16B 109.5
C11 C16 H16C 109.5
H16A C16 H16C 109.5
H16B C16 H16C 109.5
Si1 C29 H29A 109.5
Si1 C29 H29B 109.5
H29A C29 H29B 109.5
Si1 C29 H29C 109.5
H29A C29 H29C 109.5
H29B C29 H29C 109.5
C14 C13 C12 108.35(19)
C14 C13 C18 125.6(2)
C12 C13 C18 126.0(2)
C14 C13 Fe2 71.28(13)
C12 C13 Fe2 70.82(13)
C18 C13 Fe2 126.71(17)
C13 C18 H18A 109.5
C13 C18 H18B 109.5
H18A C18 H18B 109.5
C13 C18 H18C 109.5
H18A C18 H18C 109.5
H18B C18 H18C 109.5
C14 C19 H19A 109.5
C14 C19 H19B 109.5
H19A C19 H19B 109.5
C14 C19 H19C 109.5
H19A C19 H19C 109.5
H19B C19 H19C 109.5
C5 C10 H10A 109.5
C5 C10 H10B 109.5
H10A C10 H10B 109.5
C5 C10 H10C 109.5
H10A C10 H10C 109.5
H10B C10 H10C 109.5
C15 C20 H20A 109.5
C15 C20 H20B 109.5
H20A C20 H20B 109.5
C15 C20 H20C 109.5
H20A C20 H20C 109.5
H20B C20 H20C 109.5
Si1 C27 H27A 109.5
Si1 C27 H27B 109.5
H27A C27 H27B 109.5
Si1 C27 H27C 109.5
H27A C27 H27C 109.5
H27B C27 H27C 109.5

loop_
_geom_bond_atom_site_label_1
_geom_bond_atom_site_label_2
_geom_bond_distance
Fe1 N2 1.8940(18)
Fe1 N1 1.9504(17)
Fe1 C4 2.060(2)
Fe1 C5 2.086(2)
Fe1 C3 2.098(2)
Fe1 C1 2.124(2)
Fe1 C2 2.143(2)
Fe1 S1 2.2457(6)
Fe1 Fe2 2.5532(4)
Fe2 N2 1.8911(18)
Fe2 N1 1.9470(17)
Fe2 C13 2.067(2)
Fe2 C12 2.091(2)
Fe2 C14 2.099(2)
Fe2 C11 2.119(2)
Fe2 C15 2.140(2)
Fe2 S1 2.2496(6)
S1 C21 1.794(2)
Si1 C29 1.861(3)
Si1 C28 1.869(3)
Si1 C27 1.873(3)
Si1 C22 1.885(2)
C26 C25 1.391(3)
C26 C21 1.392(3)
C26 H26 0.9300
C1 C2 1.421(3)
C1 C5 1.436(3)
C1 C6 1.501(3)
C21 C22 1.408(3)
C5 C4 1.427(3)
C5 C10 1.499(3)
C23 C24 1.381(4)
C23 C22 1.409(3)
C23 H23 0.9300
C4 C3 1.422(3)
C4 C9 1.512(3)
C2 C3 1.419(3)
C2 C7 1.506(3)
C11 C15 1.415(3)
C11 C12 1.432(3)
C11 C16 1.506(3)
N2 N1 1.331(3)
C24 C25 1.380(3)
C24 H24 0.9300
C15 C14 1.427(3)
C15 C20 1.505(3)
C12 C13 1.429(3)
C12 C17 1.493(3)
C7 H7A 0.9600
C7 H7B 0.9600
C7 H7C 0.9600
C6 H6A 0.9600
C6 H6B 0.9600
C6 H6C 0.9600
C3 C8 1.500(3)
N1 C30 1.464(3)
C17 H17A 0.9600
C17 H17B 0.9600
C17 H17C 0.9600
C30 H30A 0.9600
C30 H30B 0.9600
C30 H30C 0.9600
C14 C13 1.422(4)
C14 C19 1.499(3)
C28 H28A 0.9600
C28 H28B 0.9600
C28 H28C 0.9600
C8 H8A 0.9600
C8 H8B 0.9600
C8 H8C 0.9600
C25 H25 0.9300
C9 H9A 0.9600
C9 H9B 0.9600
C9 H9C 0.9600
C16 H16A 0.9600
C16 H16B 0.9600
C16 H16C 0.9600
C29 H29A 0.9600
C29 H29B 0.9600
C29 H29C 0.9600
C13 C18 1.509(3)
C18 H18A 0.9600
C18 H18B 0.9600
C18 H18C 0.9600
C19 H19A 0.9600
C19 H19B 0.9600
C19 H19C 0.9600
C10 H10A 0.9600
C10 H10B 0.9600
C10 H10C 0.9600
C20 H20A 0.9600
C20 H20B 0.9600
C20 H20C 0.9600
C27 H27A 0.9600
C27 H27B 0.9600
C27 H27C 0.9600

loop_
_geom_torsion_atom_site_label_1
_geom_torsion_atom_site_label_2
_geom_torsion_atom_site_label_3
_geom_torsion_atom_site_label_4
_geom_torsion
N1 Fe1 Fe2 N2 -55.21(10)
C4 Fe1 Fe2 N2 -10.63(14)
C5 Fe1 Fe2 N2 -119.8(2)
C3 Fe1 Fe2 N2 44.17(11)
C1 Fe1 Fe2 N2 145.83(13)
C2 Fe1 Fe2 N2 94.13(11)
S1 Fe1 Fe2 N2 -161.37(8)
N2 Fe1 Fe2 N1 55.21(10)
C4 Fe1 Fe2 N1 44.58(14)
C5 Fe1 Fe2 N1 -64.6(2)
C3 Fe1 Fe2 N1 99.37(11)
C1 Fe1 Fe2 N1 -158.97(13)
C2 Fe1 Fe2 N1 149.34(11)
S1 Fe1 Fe2 N1 -106.17(8)
N2 Fe1 Fe2 C13 12.50(15)
N1 Fe1 Fe2 C13 -42.70(15)
C4 Fe1 Fe2 C13 1.87(19)
C5 Fe1 Fe2 C13 -107.3(3)
C3 Fe1 Fe2 C13 56.67(16)
C1 Fe1 Fe2 C13 158.33(17)
C2 Fe1 Fe2 C13 106.63(15)
S1 Fe1 Fe2 C13 -148.87(14)
N2 Fe1 Fe2 C12 121.4(2)
N1 Fe1 Fe2 C12 66.2(2)
C4 Fe1 Fe2 C12 110.8(3)
C5 Fe1 Fe2 C12 1.6(3)
C3 Fe1 Fe2 C12 165.6(2)
C1 Fe1 Fe2 C12 -92.7(3)
C2 Fe1 Fe2 C12 -144.4(2)
S1 Fe1 Fe2 C12 -39.9(2)
N2 Fe1 Fe2 C14 -42.16(11)
N1 Fe1 Fe2 C14 -97.37(11)
C4 Fe1 Fe2 C14 -52.79(15)
C5 Fe1 Fe2 C14 -161.9(2)
C3 Fe1 Fe2 C14 2.01(12)
C1 Fe1 Fe2 C14 103.67(14)
C2 Fe1 Fe2 C14 51.97(11)
S1 Fe1 Fe2 C14 156.47(9)
N2 Fe1 Fe2 C11 -144.10(14)
N1 Fe1 Fe2 C11 160.69(14)
C4 Fe1 Fe2 C11 -154.73(17)
C5 Fe1 Fe2 C11 96.1(3)
C3 Fe1 Fe2 C11 -99.94(14)
C1 Fe1 Fe2 C11 1.73(16)
C2 Fe1 Fe2 C11 -49.97(14)
S1 Fe1 Fe2 C11 54.53(12)
N2 Fe1 Fe2 C15 -92.50(11)
N1 Fe1 Fe2 C15 -147.70(11)
C4 Fe1 Fe2 C15 -103.13(15)
C5 Fe1 Fe2 C15 147.7(2)
C3 Fe1 Fe2 C15 -48.33(12)
C1 Fe1 Fe2 C15 53.33(14)
C2 Fe1 Fe2 C15 1.63(11)
S1 Fe1 Fe2 C15 106.13(8)
N2 Fe1 Fe2 S1 161.37(8)
N1 Fe1 Fe2 S1 106.17(8)
C4 Fe1 Fe2 S1 150.74(12)
C5 Fe1 Fe2 S1 41.6(2)
C3 Fe1 Fe2 S1 -154.46(8)
C1 Fe1 Fe2 S1 -52.80(11)
C2 Fe1 Fe2 S1 -104.50(8)
N2 Fe1 S1 C21 -120.97(10)
N1 Fe1 S1 C21 -154.79(10)
C4 Fe1 S1 C21 104.46(15)
C5 Fe1 S1 C21 84.20(11)
C3 Fe1 S1 C21 0.9(2)
C1 Fe1 S1 C21 44.66(10)
C2 Fe1 S1 C21 9.29(11)
Fe2 Fe1 S1 C21 -107.07(8)
N2 Fe1 S1 Fe2 -13.90(6)
N1 Fe1 S1 Fe2 -47.71(6)
C4 Fe1 S1 Fe2 -148.47(12)
C5 Fe1 S1 Fe2 -168.73(7)
C3 Fe1 S1 Fe2 108.01(19)
C1 Fe1 S1 Fe2 151.74(7)
C2 Fe1 S1 Fe2 116.37(7)
N2 Fe2 S1 C21 121.19(10)
N1 Fe2 S1 C21 155.11(9)
C13 Fe2 S1 C21 -105.45(14)
C12 Fe2 S1 C21 -83.64(10)
C14 Fe2 S1 C21 -0.7(2)
C11 Fe2 S1 C21 -43.80(10)
C15 Fe2 S1 C21 -8.55(11)
Fe1 Fe2 S1 C21 107.28(8)
N2 Fe2 S1 Fe1 13.92(6)
N1 Fe2 S1 Fe1 47.83(6)
C13 Fe2 S1 Fe1 147.28(12)
C12 Fe2 S1 Fe1 169.08(7)
C14 Fe2 S1 Fe1 -108.0(2)
C11 Fe2 S1 Fe1 -151.08(7)
C15 Fe2 S1 Fe1 -115.83(8)
N2 Fe1 C1 C2 17.8(3)
N1 Fe1 C1 C2 149.8(2)
C4 Fe1 C1 C2 80.84(14)
C5 Fe1 C1 C2 119.43(18)
C3 Fe1 C1 C2 37.00(13)
S1 Fe1 C1 C2 -127.37(12)
Fe2 Fe1 C1 C2 -85.64(15)
N2 Fe1 C1 C5 -101.7(2)
N1 Fe1 C1 C5 30.4(3)
C4 Fe1 C1 C5 -38.60(13)
C3 Fe1 C1 C5 -82.43(14)
C2 Fe1 C1 C5 -119.43(18)
S1 Fe1 C1 C5 113.20(12)
Fe2 Fe1 C1 C5 154.92(11)
N2 Fe1 C1 C6 140.1(2)
N1 Fe1 C1 C6 -87.9(3)
C4 Fe1 C1 C6 -156.9(3)
C5 Fe1 C1 C6 -118.3(3)
C3 Fe1 C1 C6 159.3(3)
C2 Fe1 C1 C6 122.3(3)
S1 Fe1 C1 C6 -5.1(2)
Fe2 Fe1 C1 C6 36.6(3)
C25 C26 C21 C22 -1.0(3)
C25 C26 C21 S1 178.43(18)
Fe1 S1 C21 C26 40.2(2)
Fe2 S1 C21 C26 -36.1(2)
Fe1 S1 C21 C22 -140.38(16)
Fe2 S1 C21 C22 143.31(16)
C2 C1 C5 C4 -0.5(2)
C6 C1 C5 C4 -174.7(2)
Fe1 C1 C5 C4 59.95(15)
C2 C1 C5 C10 173.9(2)
C6 C1 C5 C10 -0.4(4)
Fe1 C1 C5 C10 -125.7(2)
C2 C1 C5 Fe1 -60.42(15)
C6 C1 C5 Fe1 125.3(2)
N2 Fe1 C5 C4 23.44(19)
N1 Fe1 C5 C4 73.92(15)
C3 Fe1 C5 C4 -38.19(13)
C1 Fe1 C5 C4 -117.50(18)
C2 Fe1 C5 C4 -80.87(14)
S1 Fe1 C5 C4 164.38(11)
Fe2 Fe1 C5 C4 128.2(2)
N2 Fe1 C5 C1 140.94(14)
N1 Fe1 C5 C1 -168.58(12)
C4 Fe1 C5 C1 117.50(18)
C3 Fe1 C5 C1 79.32(13)
C2 Fe1 C5 C1 36.63(12)
S1 Fe1 C5 C1 -78.12(12)
Fe2 Fe1 C5 C1 -114.3(2)
N2 Fe1 C5 C10 -97.3(2)
N1 Fe1 C5 C10 -46.8(2)
C4 Fe1 C5 C10 -120.7(3)
C3 Fe1 C5 C10 -158.9(2)
C1 Fe1 C5 C10 121.8(3)
C2 Fe1 C5 C10 158.4(2)
S1 Fe1 C5 C10 43.7(2)
Fe2 Fe1 C5 C10 7.5(4)
C1 C5 C4 C3 0.4(2)
C10 C5 C4 C3 -173.9(2)
Fe1 C5 C4 C3 62.06(15)
C1 C5 C4 C9 176.1(2)
C10 C5 C4 C9 1.8(4)
Fe1 C5 C4 C9 -122.3(2)
C1 C5 C4 Fe1 -61.63(15)
C10 C5 C4 Fe1 124.1(2)
N2 Fe1 C4 C3 77.82(13)
N1 Fe1 C4 C3 119.09(13)
C5 Fe1 C4 C3 -117.71(18)
C1 Fe1 C4 C3 -79.47(14)
C2 Fe1 C4 C3 -36.93(13)
S1 Fe1 C4 C3 -147.46(12)
Fe2 Fe1 C4 C3 85.77(16)
N2 Fe1 C4 C5 -164.47(13)
N1 Fe1 C4 C5 -123.21(13)
C3 Fe1 C4 C5 117.71(18)
C1 Fe1 C4 C5 38.24(13)
C2 Fe1 C4 C5 80.78(13)
S1 Fe1 C4 C5 -29.7(2)
Fe2 Fe1 C4 C5 -156.52(11)
N2 Fe1 C4 C9 -43.1(2)
N1 Fe1 C4 C9 -1.8(2)
C5 Fe1 C4 C9 121.4(3)
C3 Fe1 C4 C9 -120.9(3)
C1 Fe1 C4 C9 159.6(3)
C2 Fe1 C4 C9 -157.9(3)
S1 Fe1 C4 C9 91.6(2)
Fe2 Fe1 C4 C9 -35.2(3)
C5 C1 C2 C3 0.3(2)
C6 C1 C2 C3 174.5(2)
Fe1 C1 C2 C3 -58.45(15)
C5 C1 C2 C7 -174.1(2)
C6 C1 C2 C7 0.1(4)
Fe1 C1 C2 C7 127.1(2)
C5 C1 C2 Fe1 58.77(15)
C6 C1 C2 Fe1 -127.1(2)
N2 Fe1 C2 C3 -52.23(16)
N1 Fe1 C2 C3 -36.6(3)
C4 Fe1 C2 C3 37.78(14)
C5 Fe1 C2 C3 81.88(15)
C1 Fe1 C2 C3 119.40(19)
S1 Fe1 C2 C3 -175.30(11)
Fe2 Fe1 C2 C3 -107.67(13)
N2 Fe1 C2 C1 -171.63(12)
N1 Fe1 C2 C1 -156.03(18)
C4 Fe1 C2 C1 -81.62(14)
C5 Fe1 C2 C1 -37.53(13)
C3 Fe1 C2 C1 -119.40(19)
S1 Fe1 C2 C1 65.30(14)
Fe2 Fe1 C2 C1 132.93(11)
N2 Fe1 C2 C7 66.9(2)
N1 Fe1 C2 C7 82.5(3)
C4 Fe1 C2 C7 156.9(2)
C5 Fe1 C2 C7 -159.0(2)
C3 Fe1 C2 C7 119.1(3)
C1 Fe1 C2 C7 -121.5(3)
S1 Fe1 C2 C7 -56.2(2)
Fe2 Fe1 C2 C7 11.4(3)
C26 C21 C22 C23 1.7(3)
S1 C21 C22 C23 -177.69(17)
C26 C21 C22 Si1 -177.96(17)
S1 C21 C22 Si1 2.7(3)
C24 C23 C22 C21 -1.3(3)
C24 C23 C22 Si1 178.40(19)
C29 Si1 C22 C21 -64.7(2)
C28 Si1 C22 C21 59.3(2)
C27 Si1 C22 C21 177.2(2)
C29 Si1 C22 C23 115.68(19)
C28 Si1 C22 C23 -120.4(2)
C27 Si1 C22 C23 -2.5(2)
N2 Fe2 C11 C15 -16.6(3)
N1 Fe2 C11 C15 -146.2(2)
C13 Fe2 C11 C15 -81.09(15)
C12 Fe2 C11 C15 -119.8(2)
C14 Fe2 C11 C15 -37.31(14)
S1 Fe2 C11 C15 128.41(12)
Fe1 Fe2 C11 C15 85.47(16)
N2 Fe2 C11 C12 103.2(2)
N1 Fe2 C11 C12 -26.5(3)
C13 Fe2 C11 C12 38.66(14)
C14 Fe2 C11 C12 82.44(15)
C15 Fe2 C11 C12 119.8(2)
S1 Fe2 C11 C12 -111.84(13)
Fe1 Fe2 C11 C12 -154.78(12)
N2 Fe2 C11 C16 -139.0(2)
N1 Fe2 C11 C16 91.3(3)
C13 Fe2 C11 C16 156.5(3)
C12 Fe2 C11 C16 117.8(3)
C14 Fe2 C11 C16 -159.8(3)
C15 Fe2 C11 C16 -122.4(3)
S1 Fe2 C11 C16 6.0(2)
Fe1 Fe2 C11 C16 -37.0(3)
C13 Fe2 N2 N1 -100.44(12)
C12 Fe2 N2 N1 -86.44(16)
C14 Fe2 N2 N1 -138.99(12)
C11 Fe2 N2 N1 -157.82(17)
C15 Fe2 N2 N1 -169.27(11)
S1 Fe2 N2 N1 57.24(11)
Fe1 Fe2 N2 N1 72.77(11)
N1 Fe2 N2 Fe1 -72.77(11)
C13 Fe2 N2 Fe1 -173.21(8)
C12 Fe2 N2 Fe1 -159.21(11)
C14 Fe2 N2 Fe1 148.25(9)
C11 Fe2 N2 Fe1 129.41(17)
C15 Fe2 N2 Fe1 117.96(9)
S1 Fe2 N2 Fe1 -15.53(6)
C4 Fe1 N2 N1 101.51(12)
C5 Fe1 N2 N1 86.35(15)
C3 Fe1 N2 N1 140.41(12)
C1 Fe1 N2 N1 157.91(18)
C2 Fe1 N2 N1 170.29(11)
S1 Fe1 N2 N1 -57.15(10)
Fe2 Fe1 N2 N1 -72.71(11)
N1 Fe1 N2 Fe2 72.71(11)
C4 Fe1 N2 Fe2 174.21(8)
C5 Fe1 N2 Fe2 159.06(10)
C3 Fe1 N2 Fe2 -146.88(8)
C1 Fe1 N2 Fe2 -129.39(17)
C2 Fe1 N2 Fe2 -117.00(8)
S1 Fe1 N2 Fe2 15.56(6)
C22 C23 C24 C25 0.1(4)
C12 C11 C15 C14 -0.4(3)
C16 C11 C15 C14 -174.1(2)
Fe2 C11 C15 C14 58.61(16)
C12 C11 C15 C20 173.2(2)
C16 C11 C15 C20 -0.5(4)
Fe2 C11 C15 C20 -127.8(3)
C12 C11 C15 Fe2 -59.05(16)
C16 C11 C15 Fe2 127.3(2)
N2 Fe2 C15 C11 171.93(12)
N1 Fe2 C15 C11 155.43(17)
C13 Fe2 C15 C11 81.33(15)
C12 Fe2 C15 C11 37.30(13)
C14 Fe2 C15 C11 119.2(2)
S1 Fe2 C15 C11 -64.89(14)
Fe1 Fe2 C15 C11 -133.11(11)
N2 Fe2 C15 C14 52.74(16)
N1 Fe2 C15 C14 36.2(3)
C13 Fe2 C15 C14 -37.86(14)
C12 Fe2 C15 C14 -81.89(15)
C11 Fe2 C15 C14 -119.2(2)
S1 Fe2 C15 C14 175.92(12)
Fe1 Fe2 C15 C14 107.69(14)
N2 Fe2 C15 C20 -66.7(3)
N1 Fe2 C15 C20 -83.2(3)
C13 Fe2 C15 C20 -157.3(3)
C12 Fe2 C15 C20 158.7(3)
C14 Fe2 C15 C20 -119.4(3)
C11 Fe2 C15 C20 121.4(3)
S1 Fe2 C15 C20 56.5(3)
Fe1 Fe2 C15 C20 -11.7(3)
C15 C11 C12 C13 0.5(3)
C16 C11 C12 C13 174.3(2)
Fe2 C11 C12 C13 -60.03(15)
C15 C11 C12 C17 -174.3(2)
C16 C11 C12 C17 -0.5(4)
Fe2 C11 C12 C17 125.2(2)
C15 C11 C12 Fe2 60.50(17)
C16 C11 C12 Fe2 -125.7(2)
N2 Fe2 C12 C13 -21.6(2)
N1 Fe2 C12 C13 -72.40(16)
C14 Fe2 C12 C13 37.98(14)
C11 Fe2 C12 C13 117.4(2)
C15 Fe2 C12 C13 80.95(15)
S1 Fe2 C12 C13 -162.81(11)
Fe1 Fe2 C12 C13 -128.1(2)
N2 Fe2 C12 C11 -138.99(15)
N1 Fe2 C12 C11 170.24(13)
C13 Fe2 C12 C11 -117.4(2)
C14 Fe2 C12 C11 -79.38(15)
C15 Fe2 C12 C11 -36.41(14)
S1 Fe2 C12 C11 79.83(14)
Fe1 Fe2 C12 C11 114.5(2)
N2 Fe2 C12 C17 99.6(2)
N1 Fe2 C12 C17 48.8(3)
C13 Fe2 C12 C17 121.2(3)
C14 Fe2 C12 C17 159.2(2)
C11 Fe2 C12 C17 -121.4(3)
C15 Fe2 C12 C17 -157.9(3)
S1 Fe2 C12 C17 -41.6(2)
Fe1 Fe2 C12 C17 -6.9(4)
C1 C2 C3 C4 0.0(2)
C7 C2 C3 C4 174.4(2)
Fe1 C2 C3 C4 -59.17(15)
C1 C2 C3 C8 -179.2(2)
C7 C2 C3 C8 -4.8(4)
Fe1 C2 C3 C8 121.6(2)
C1 C2 C3 Fe1 59.12(15)
C7 C2 C3 Fe1 -126.4(2)
C5 C4 C3 C2 -0.2(2)
C9 C4 C3 C2 -176.0(2)
Fe1 C4 C3 C2 61.44(16)
C5 C4 C3 C8 178.9(2)
C9 C4 C3 C8 3.2(4)
Fe1 C4 C3 C8 -119.4(2)
C5 C4 C3 Fe1 -61.68(15)
C9 C4 C3 Fe1 122.6(2)
N2 Fe1 C3 C2 135.07(14)
N1 Fe1 C3 C2 163.68(13)
C4 Fe1 C3 C2 -119.02(19)
C5 Fe1 C3 C2 -80.56(14)
C1 Fe1 C3 C2 -36.86(13)
S1 Fe1 C3 C2 11.5(3)
Fe2 Fe1 C3 C2 104.14(13)
N2 Fe1 C3 C4 -105.91(13)
N1 Fe1 C3 C4 -77.31(15)
C5 Fe1 C3 C4 38.46(13)
C1 Fe1 C3 C4 82.15(14)
C2 Fe1 C3 C4 119.02(19)
S1 Fe1 C3 C4 130.48(18)
Fe2 Fe1 C3 C4 -136.84(11)
N2 Fe1 C3 C8 13.9(2)
N1 Fe1 C3 C8 42.5(2)
C4 Fe1 C3 C8 119.8(3)
C5 Fe1 C3 C8 158.3(2)
C1 Fe1 C3 C8 -158.0(2)
C2 Fe1 C3 C8 -121.2(3)
S1 Fe1 C3 C8 -109.7(2)
Fe2 Fe1 C3 C8 -17.0(2)
Fe2 N2 N1 C30 134.79(19)
Fe1 N2 N1 C30 -134.87(19)
Fe1 N2 N1 Fe2 90.34(6)
Fe2 N2 N1 Fe1 -90.34(6)
C13 Fe2 N1 N2 88.95(13)
C12 Fe2 N1 N2 128.45(13)
C14 Fe2 N1 N2 48.50(14)
C11 Fe2 N1 N2 148.3(2)
C15 Fe2 N1 N2 23.2(2)
S1 Fe2 N1 N2 -122.63(11)
Fe1 Fe2 N1 N2 -68.93(10)
N2 Fe2 N1 C30 -111.4(3)
C13 Fe2 N1 C30 -22.5(3)
C12 Fe2 N1 C30 17.0(3)
C14 Fe2 N1 C30 -62.9(3)
C11 Fe2 N1 C30 36.9(4)
C15 Fe2 N1 C30 -88.2(3)
S1 Fe2 N1 C30 125.9(3)
Fe1 Fe2 N1 C30 179.6(3)
N2 Fe2 N1 Fe1 68.93(10)
C13 Fe2 N1 Fe1 157.88(8)
C12 Fe2 N1 Fe1 -162.62(9)
C14 Fe2 N1 Fe1 117.43(9)
C11 Fe2 N1 Fe1 -142.7(2)
C15 Fe2 N1 Fe1 92.12(19)
S1 Fe2 N1 Fe1 -53.71(4)
C4 Fe1 N1 N2 -88.05(12)
C5 Fe1 N1 N2 -128.13(12)
C3 Fe1 N1 N2 -47.52(14)
C1 Fe1 N1 N2 -150.8(2)
C2 Fe1 N1 N2 -21.7(2)
S1 Fe1 N1 N2 122.75(11)
Fe2 Fe1 N1 N2 68.92(10)
N2 Fe1 N1 C30 111.4(3)
C4 Fe1 N1 C30 23.4(3)
C5 Fe1 N1 C30 -16.7(3)
C3 Fe1 N1 C30 63.9(3)
C1 Fe1 N1 C30 -39.4(4)
C2 Fe1 N1 C30 89.7(3)
S1 Fe1 N1 C30 -125.8(3)
Fe2 Fe1 N1 C30 -179.6(3)
N2 Fe1 N1 Fe2 -68.92(10)
C4 Fe1 N1 Fe2 -156.96(8)
C5 Fe1 N1 Fe2 162.96(8)
C3 Fe1 N1 Fe2 -116.43(9)
C1 Fe1 N1 Fe2 140.2(2)
C2 Fe1 N1 Fe2 -90.6(2)
S1 Fe1 N1 Fe2 53.83(5)
C11 C15 C14 C13 0.2(3)
C20 C15 C14 C13 -173.4(2)
Fe2 C15 C14 C13 59.47(16)
C11 C15 C14 C19 -179.7(2)
C20 C15 C14 C19 6.7(4)
Fe2 C15 C14 C19 -120.4(2)
C11 C15 C14 Fe2 -59.22(16)
C20 C15 C14 Fe2 127.1(2)
N2 Fe2 C14 C13 107.19(13)
N1 Fe2 C14 C13 78.05(15)
C12 Fe2 C14 C13 -38.26(13)
C11 Fe2 C14 C13 -81.83(14)
C15 Fe2 C14 C13 -118.7(2)
S1 Fe2 C14 C13 -129.3(2)
Fe1 Fe2 C14 C13 136.92(11)
N2 Fe2 C14 C15 -134.14(15)
N1 Fe2 C14 C15 -163.29(13)
C13 Fe2 C14 C15 118.7(2)
C12 Fe2 C14 C15 80.40(15)
C11 Fe2 C14 C15 36.84(14)
S1 Fe2 C14 C15 -10.6(3)
Fe1 Fe2 C14 C15 -104.41(13)
N2 Fe2 C14 C19 -12.6(2)
N1 Fe2 C14 C19 -41.7(3)
C13 Fe2 C14 C19 -119.8(3)
C12 Fe2 C14 C19 -158.1(2)
C11 Fe2 C14 C19 158.4(3)
C15 Fe2 C14 C19 121.5(3)
S1 Fe2 C14 C19 110.9(2)
Fe1 Fe2 C14 C19 17.1(3)
C23 C24 C25 C26 0.7(4)
C21 C26 C25 C24 -0.3(4)
C15 C14 C13 C12 0.0(3)
C19 C14 C13 C12 179.9(2)
Fe2 C14 C13 C12 61.45(16)
C15 C14 C13 C18 176.3(2)
C19 C14 C13 C18 -3.8(4)
Fe2 C14 C13 C18 -122.3(2)
C15 C14 C13 Fe2 -61.41(16)
C19 C14 C13 Fe2 118.5(2)
C11 C12 C13 C14 -0.3(3)
C17 C12 C13 C14 174.4(2)
Fe2 C12 C13 C14 -61.75(16)
C11 C12 C13 C18 -176.6(2)
C17 C12 C13 C18 -1.9(4)
Fe2 C12 C13 C18 122.0(2)
C11 C12 C13 Fe2 61.44(16)
C17 C12 C13 Fe2 -123.9(2)
N2 Fe2 C13 C14 -76.24(14)
N1 Fe2 C13 C14 -117.62(13)
C12 Fe2 C13 C14 118.02(19)
C11 Fe2 C13 C14 79.77(14)
C15 Fe2 C13 C14 37.31(13)
S1 Fe2 C13 C14 150.27(12)
Fe1 Fe2 C13 C14 -85.60(17)
N2 Fe2 C13 C12 165.74(13)
N1 Fe2 C13 C12 124.36(13)
C14 Fe2 C13 C12 -118.02(19)
C11 Fe2 C13 C12 -38.25(13)
C15 Fe2 C13 C12 -80.71(14)
S1 Fe2 C13 C12 32.2(2)
Fe1 Fe2 C13 C12 156.38(12)
N2 Fe2 C13 C18 44.6(3)
N1 Fe2 C13 C18 3.3(3)
C12 Fe2 C13 C18 -121.1(3)
C14 Fe2 C13 C18 120.9(3)
C11 Fe2 C13 C18 -159.3(3)
C15 Fe2 C13 C18 158.2(3)
S1 Fe2 C13 C18 -88.9(3)
Fe1 Fe2 C13 C18 35.3(3)
